data_4518110
loop_
_publ_author_name
'Wagener, Tobias'
'Heusler, Arne'
'Nairoukh, Zackaria'
'Bergander, Klaus'
'Daniliuc, Constantin G.'
'Glorius, Frank'

_publ_section_title
;
 Accessing (Multi)Fluorinated Piperidines Using Heterogeneous
 Hydrogenation
;
_journal_name_full 'ACS Catalysis'
_journal_page_first 12052
_journal_page_last 12057
_journal_paper_doi 10.1021/acscatal.0c03278
_journal_year 2020
_chemical_formula_sum 'C5 H8 F N O'
_chemical_formula_weight 117.12
_space_group_crystal_system monoclinic
_space_group_IT_number 14
_space_group_name_Hall '-P 2ybc'
_space_group_name_H-M_alt 'P 1 21/c 1'
_atom_sites_solution_hydrogens mixed
_audit_creation_method 'APEX3 v2016.1-0'
_cell_angle_alpha 90
_cell_angle_beta 93.296(5)
_cell_angle_gamma 90
_cell_formula_units_Z 4
_cell_length_a 6.8234(8)
_cell_length_b 7.0364(7)
_cell_length_c 11.2928(13)
_cell_measurement_reflns_used 2457
_cell_measurement_temperature 100.(2)
_cell_measurement_theta_max 66.5191
_cell_measurement_theta_min 6.4972
_cell_volume 541.29(10)
_computing_cell_refinement 'SAINT V8.37A (Bruker AXS Inc., 2015)'
_computing_data_collection 'APEX3 v2016.1-0 (Bruker AXS Inc., 2016)'
_computing_data_reduction 'SAINT V8.37A (Bruker AXS Inc., 2015)'
_computing_molecular_graphics 'APEX3 v2016.1-0 (Bruker AXS Inc., 2016)'
_computing_publication_material 'APEX3 v2016.1-0 (Bruker AXS Inc., 2016)'
_computing_structure_refinement 'SHELXL-2014/7 (Sheldrick, 2014)'
_computing_structure_solution 'SHELXL-2014/7 (Sheldrick, 2014)'
_diffrn_ambient_temperature 100.(2)
_diffrn_detector_area_resol_mean 8.3333
_diffrn_measured_fraction_theta_full 0.999
_diffrn_measured_fraction_theta_max 0.999
_diffrn_measurement_device_type 'Kappa CCD APEXII'
_diffrn_measurement_method 'phi / omega scans'
_diffrn_radiation_monochromator graphite
_diffrn_radiation_type CuK\a
_diffrn_radiation_wavelength 1.54178
_diffrn_reflns_av_R_equivalents 0.0444
_diffrn_reflns_av_unetI/netI 0.0233
_diffrn_reflns_limit_h_max 8
_diffrn_reflns_limit_h_min -7
_diffrn_reflns_limit_k_max 8
_diffrn_reflns_limit_k_min -8
_diffrn_reflns_limit_l_max 13
_diffrn_reflns_limit_l_min -13
_diffrn_reflns_number 7570
_diffrn_reflns_theta_full 66.55
_diffrn_reflns_theta_max 66.55
_diffrn_reflns_theta_min 6.50
_diffrn_source 'fine-focus sealed tube'
_diffrn_source_type 'fine-focus sealed tube'
_exptl_absorpt_coefficient_mu 1.057
_exptl_absorpt_correction_T_max 0.96
_exptl_absorpt_correction_T_min 0.84
_exptl_absorpt_correction_type multi-scan
_exptl_absorpt_process_details
;
Bruker AXS (2014). SADABS, Version 2014/5, Bruker AXS Inc., Madison, Wisconsin,
USA.
;
_exptl_crystal_colour colourless
_exptl_crystal_density_diffrn 1.437
_exptl_crystal_density_method 'not measured'
_exptl_crystal_description needle
_exptl_crystal_F_000 248
_exptl_crystal_size_max 0.120
_exptl_crystal_size_mid 0.080
_exptl_crystal_size_min 0.040
_refine_diff_density_max 0.202
_refine_diff_density_min -0.215
_refine_ls_extinction_method none
_refine_ls_goodness_of_fit_ref 1.121
_refine_ls_hydrogen_treatment mixed
_refine_ls_matrix_type full
_refine_ls_number_parameters 77
_refine_ls_number_reflns 956
_refine_ls_number_restraints 0
_refine_ls_restrained_S_all 1.121
_refine_ls_R_factor_all 0.0435
_refine_ls_R_factor_gt 0.0362
_refine_ls_shift/su_max 0.000
_refine_ls_shift/su_mean 0.000
_refine_ls_structure_factor_coef Fsqd
_refine_ls_weighting_details 'w=1/[\s^2^(Fo^2^)+(0.0332P)^2^+0.3467P] where P=(Fo^2^+2Fc^2^)/3'
_refine_ls_weighting_scheme calc
_refine_ls_wR_factor_gt 0.0840
_refine_ls_wR_factor_ref 0.0891
_reflns_number_gt 833
_reflns_number_total 956
_reflns_threshold_expression 'I > 2\s(I)'
_cod_data_source_file cs0c03278_si_002.cif
_cod_data_source_block glo9673
_cod_database_code 4518110

loop_
_space_group_symop_operation_xyz
'x, y, z'
'-x, y+1/2, -z+1/2'
'-x, -y, -z'
'x, -y-1/2, z-1/2'

loop_
_atom_site_type_symbol
_atom_site_label
_atom_site_fract_x
_atom_site_fract_y
_atom_site_fract_z
_atom_site_U_iso_or_equiv
_atom_site_adp_type
_atom_site_calc_flag
_atom_site_refinement_flags_adp
_atom_site_refinement_flags_occupancy
_atom_site_refinement_flags_posn
_atom_site_occupancy
_atom_site_disorder_assembly
_atom_site_disorder_group
F F1 0.13909(15) 0.27426(15) 0.79083(8) 0.0238(3) Uani d . . . 1 . .
N N1 0.3143(2) 0.1502(2) 0.56266(12) 0.0165(3) Uani d . . . 1 . .
H H1 0.334(3) 0.050(3) 0.5179(17) 0.019(5) Uiso d . . . 1 . .
O O1 0.64110(16) 0.19883(17) 0.56551(10) 0.0190(3) Uani d . . . 1 . .
C C2 0.4758(2) 0.2510(2) 0.59317(14) 0.0152(4) Uani d . . . 1 . .
C C3 0.4530(2) 0.4282(2) 0.66600(15) 0.0180(4) Uani d . . . 1 . .
H H3A 0.5444 0.5262 0.6388 0.022 Uiso calc U . R 1 . .
H H3B 0.4918 0.399 0.7499 0.022 Uiso calc U . R 1 . .
C C4 0.2456(2) 0.5103(2) 0.65949(15) 0.0185(4) Uani d . . . 1 . .
H H4A 0.2344 0.6079 0.7219 0.022 Uiso calc U . R 1 . .
H H4B 0.2179 0.5717 0.5814 0.022 Uiso calc U . R 1 . .
C C5 0.0987(2) 0.3542(2) 0.67638(14) 0.0169(4) Uani d . . . 1 . .
H H5 -0.0368 0.4088 0.6715 0.02 Uiso calc U . R 1 . .
C C6 0.1120(2) 0.1992(2) 0.58564(14) 0.0172(4) Uani d . . . 1 . .
H H6A 0.0445 0.0845 0.6137 0.021 Uiso calc U . R 1 . .
H H6B 0.0428 0.2405 0.5106 0.021 Uiso calc U . R 1 . .

loop_
_atom_site_aniso_label
_atom_site_aniso_U_11
_atom_site_aniso_U_22
_atom_site_aniso_U_33
_atom_site_aniso_U_12
_atom_site_aniso_U_13
_atom_site_aniso_U_23
F1 0.0274(6) 0.0277(6) 0.0167(5) -0.0045(4) 0.0040(4) 0.0002(4)
N1 0.0135(7) 0.0173(7) 0.0189(7) 0.0012(6) 0.0020(5) -0.0053(6)
O1 0.0122(6) 0.0198(6) 0.0251(6) 0.0014(5) 0.0030(5) -0.0028(5)
C2 0.0143(9) 0.0170(8) 0.0142(8) 0.0004(7) 0.0005(6) 0.0024(6)
C3 0.0154(9) 0.0173(9) 0.0216(8) -0.0012(7) 0.0022(6) -0.0014(7)
C4 0.0169(9) 0.0156(8) 0.0232(9) 0.0024(7) 0.0040(6) -0.0016(7)
C5 0.0142(8) 0.0196(9) 0.0172(8) 0.0029(7) 0.0019(6) -0.0013(7)
C6 0.0121(8) 0.0213(9) 0.0184(8) 0.0003(7) 0.0021(6) -0.0015(7)

loop_
_atom_type_symbol
_atom_type_description
_atom_type_scat_dispersion_real
_atom_type_scat_dispersion_imag
_atom_type_scat_source
C C 0.0181 0.0091 'International Tables Vol C Tables 4.2.6.8 and 6.1.1.4'
H H 0.0000 0.0000 'International Tables Vol C Tables 4.2.6.8 and 6.1.1.4'
N N 0.0311 0.0180 'International Tables Vol C Tables 4.2.6.8 and 6.1.1.4'
O O 0.0492 0.0322 'International Tables Vol C Tables 4.2.6.8 and 6.1.1.4'
F F 0.0727 0.0534 'International Tables Vol C Tables 4.2.6.8 and 6.1.1.4'

loop_
_geom_angle_atom_site_label_1
_geom_angle_atom_site_label_2
_geom_angle_atom_site_label_3
_geom_angle_site_symmetry_1
_geom_angle_site_symmetry_3
_geom_angle
_geom_angle_publ_flag
C2 N1 C6 . . 127.01(15) ?
C2 N1 H1 . . 115.0(12) ?
C6 N1 H1 . . 117.7(12) ?
O1 C2 N1 . . 121.64(15) ?
O1 C2 C3 . . 120.34(14) ?
N1 C2 C3 . . 118.00(15) ?
C2 C3 C4 . . 114.28(14) ?
C2 C3 H3A . . 108.7 ?
C4 C3 H3A . . 108.7 ?
C2 C3 H3B . . 108.7 ?
C4 C3 H3B . . 108.7 ?
H3A C3 H3B . . 107.6 ?
C5 C4 C3 . . 109.87(14) ?
C5 C4 H4A . . 109.7 ?
C3 C4 H4A . . 109.7 ?
C5 C4 H4B . . 109.7 ?
C3 C4 H4B . . 109.7 ?
H4A C4 H4B . . 108.2 ?
F1 C5 C6 . . 108.47(14) ?
F1 C5 C4 . . 107.93(13) ?
C6 C5 C4 . . 112.10(13) ?
F1 C5 H5 . . 109.4 ?
C6 C5 H5 . . 109.4 ?
C4 C5 H5 . . 109.4 ?
N1 C6 C5 . . 112.77(13) ?
N1 C6 H6A . . 109.0 ?
C5 C6 H6A . . 109.0 ?
N1 C6 H6B . . 109.0 ?
C5 C6 H6B . . 109.0 ?
H6A C6 H6B . . 107.8 ?

loop_
_geom_bond_atom_site_label_1
_geom_bond_atom_site_label_2
_geom_bond_site_symmetry_2
_geom_bond_distance
_geom_bond_publ_flag
F1 C5 . 1.4218(19) ?
N1 C2 . 1.339(2) ?
N1 C6 . 1.460(2) ?
N1 H1 . 0.88(2) ?
O1 C2 . 1.243(2) ?
C2 C3 . 1.507(2) ?
C3 C4 . 1.527(2) ?
C3 H3A . 0.99 ?
C3 H3B . 0.99 ?
C4 C5 . 1.506(2) ?
C4 H4A . 0.99 ?
C4 H4B . 0.99 ?
C5 C6 . 1.503(2) ?
C5 H5 . 1.0 ?
C6 H6A . 0.99 ?
C6 H6B . 0.99 ?

loop_
_geom_hbond_atom_site_label_D
_geom_hbond_atom_site_label_H
_geom_hbond_atom_site_label_A
_geom_hbond_site_symmetry_A
_geom_hbond_distance_DH
_geom_hbond_distance_HA
_geom_hbond_distance_DA
_geom_hbond_angle_DHA
_geom_hbond_publ_flag
N1 H1 O1 3_656 0.88(2) 2.00(2) 2.8759(19) 171.8(18) ?

loop_
_geom_torsion_atom_site_label_1
_geom_torsion_atom_site_label_2
_geom_torsion_atom_site_label_3
_geom_torsion_atom_site_label_4
_geom_torsion_site_symmetry_1
_geom_torsion_site_symmetry_2
_geom_torsion_site_symmetry_3
_geom_torsion_site_symmetry_4
_geom_torsion
_geom_torsion_publ_flag
C6 N1 C2 O1 . . . . -177.54(15) ?
C6 N1 C2 C3 . . . . 4.3(2) ?
O1 C2 C3 C4 . . . . 161.07(15) ?
N1 C2 C3 C4 . . . . -20.8(2) ?
C2 C3 C4 C5 . . . . 47.08(19) ?
C3 C4 C5 F1 . . . . 61.37(17) ?
C3 C4 C5 C6 . . . . -58.02(18) ?
C2 N1 C6 C5 . . . . -14.8(2) ?
F1 C5 C6 N1 . . . . -77.45(16) ?
C4 C5 C6 N1 . . . . 41.62(19) ?
